data_7018983
loop_
_publ_author_name
'Mart\'inez Belmonte, Marta'
'Escudero-Ad\'an, Eduardo C'
'Martin, Eddy'
'Kleij, Arjan W.'

_publ_section_title
;
 Isolation and characterization of unusual multinuclear Schiff base
 complexes: rearrangements reactions and octanuclear cluster formation.
;
_journal_issue 17
_journal_name_full 'Dalton transactions (Cambridge, England : 2003)'
_journal_page_first 5193
_journal_page_last 5200
_journal_paper_doi 10.1039/c2dt30201b
_journal_volume 41
_journal_year 2012
_chemical_formula_sum 'C149 H113 N17 O24 Zn10'
_chemical_formula_weight 3179.26
_chemical_name_systematic
;
?
;
_space_group_IT_number 2
_symmetry_cell_setting triclinic
_symmetry_space_group_name_Hall '-P 1'
_symmetry_space_group_name_H-M 'P -1'
_atom_sites_solution_hydrogens geom
_atom_sites_solution_primary direct
_atom_sites_solution_secondary difmap
_audit_creation_method SHELXL-97
_cell_angle_alpha 83.265(3)
_cell_angle_beta 87.458(3)
_cell_angle_gamma 88.388(3)
_cell_formula_units_Z 1
_cell_length_a 12.9382(11)
_cell_length_b 13.9784(13)
_cell_length_c 18.3443(16)
_cell_measurement_reflns_used 6882
_cell_measurement_temperature 100(2)
_cell_measurement_theta_max 26.29
_cell_measurement_theta_min 2.24
_cell_volume 3290.6(5)
_computing_cell_refinement 'Bruker APEX2 v2011.4-0'
_computing_data_collection 'Bruker APEX2 v2011.4-0'
_computing_data_reduction 'Bruker SAINT V7.60A'
_computing_molecular_graphics 'Bruker SHELXTL'
_computing_publication_material 'Bruker SHELXTL'
_computing_structure_refinement 'SHELXS-97 (Sheldrick, 2008)'
_computing_structure_solution Sir2011
_diffrn_ambient_temperature 100(2)
_diffrn_detector_area_resol_mean 512
_diffrn_detector_type '4K CCD area detector APEX II'
_diffrn_measured_fraction_theta_full 0.996
_diffrn_measured_fraction_theta_max 0.996
_diffrn_measurement_device_type 'APEX DUO Kappa 4-axis goniometer'
_diffrn_measurement_method
;
Fullsphere data collection, phi and omega scans
;
_diffrn_measurement_specimen_support 'magnetic support whith MicroMount'
_diffrn_radiation_monochromator 'Quazar MX Multilayer Optics'
_diffrn_radiation_type MoK\a
_diffrn_radiation_wavelength 0.71073
_diffrn_reflns_av_R_equivalents 0.0818
_diffrn_reflns_av_sigmaI/netI 0.1014
_diffrn_reflns_limit_h_max 13
_diffrn_reflns_limit_h_min -16
_diffrn_reflns_limit_k_max 17
_diffrn_reflns_limit_k_min -17
_diffrn_reflns_limit_l_max 22
_diffrn_reflns_limit_l_min -22
_diffrn_reflns_number 49266
_diffrn_reflns_theta_full 26.46
_diffrn_reflns_theta_max 26.46
_diffrn_reflns_theta_min 1.12
_diffrn_source 'Micorfocus source E025 IuS'
_diffrn_source_current 0.6
_diffrn_source_power 50
_diffrn_source_size '0.2 mm x 0.2 mm fine focus'
_diffrn_source_type 'Bruker APEX DUO'
_exptl_absorpt_coefficient_mu 1.869
_exptl_absorpt_correction_T_max 0.9636
_exptl_absorpt_correction_T_min 0.7063
_exptl_absorpt_correction_type empirical
_exptl_absorpt_process_details
;
SADABS Version 2008/1 Bruker-Nonius
Blessing, Acta Cryst. (1995) A51 33-38
;
_exptl_crystal_colour orange
_exptl_crystal_density_diffrn 1.604
_exptl_crystal_density_method 'not measured'
_exptl_crystal_description needle
_exptl_crystal_F_000 1618
_exptl_crystal_size_max 0.20
_exptl_crystal_size_mid 0.07
_exptl_crystal_size_min 0.02
_refine_diff_density_max 0.639
_refine_diff_density_min -0.723
_refine_diff_density_rms 0.111
_refine_ls_extinction_method none
_refine_ls_goodness_of_fit_ref 1.001
_refine_ls_hydrogen_treatment noref
_refine_ls_matrix_type full
_refine_ls_number_parameters 966
_refine_ls_number_reflns 13535
_refine_ls_number_restraints 193
_refine_ls_restrained_S_all 0.999
_refine_ls_R_factor_all 0.1009
_refine_ls_R_factor_gt 0.0464
_refine_ls_shift/su_max 0.014
_refine_ls_shift/su_mean 0.000
_refine_ls_structure_factor_coef Fsqd
_refine_ls_weighting_details 'calc w=1/[\s^2^(Fo^2^)+(0.0506P)^2^+0.0000P] where P=(Fo^2^+2Fc^2^)/3'
_refine_ls_weighting_scheme calc
_refine_ls_wR_factor_gt 0.0916
_refine_ls_wR_factor_ref 0.1129
_reflns_number_gt 8609
_reflns_number_total 13535
_reflns_threshold_expression >2sigma(I)
_cod_data_source_file c2dt30201b.txt
_cod_data_source_block mo_ak936_0m
_cod_depositor_comments
;
The following automatic conversions were performed:
'_diffrn_measurement_specimen_suppport' tag replaced with
'_diffrn_measurement_specimen_support'.

Automatic conversion script
Id: cif_correct_tags 1440 2010-10-19 06:21:57Z saulius 

The following automatic conversions were performed:

'_symmetry_cell_setting' value 'Triclinic' changed to 'triclinic'
according to /home/saulius/struct/CIF-dictionaries/cif_core.dic
dictionary named 'cif_core.dic' version 2.4.1 from 2010-06-29.

Automatic conversion script
Id: cif_fix_values 1715 2011-07-08 13:25:40Z adriana 
;
_cod_original_sg_symbol_H-M P-1
_cod_database_code 7018983

loop_
_symmetry_equiv_pos_as_xyz
'x, y, z'
'-x, -y, -z'

loop_
_atom_site_label
_atom_site_type_symbol
_atom_site_fract_x
_atom_site_fract_y
_atom_site_fract_z
_atom_site_U_iso_or_equiv
_atom_site_adp_type
_atom_site_occupancy
_atom_site_symmetry_multiplicity
_atom_site_calc_flag
_atom_site_refinement_flags
_atom_site_disorder_assembly
_atom_site_disorder_group
Zn1 Zn 0.37607(3) 0.32425(3) 0.22507(2) 0.01713(10) Uani 1 1 d . . .
Zn2 Zn 0.20067(3) 0.52876(3) 0.15236(2) 0.01583(10) Uani 1 1 d . . .
Zn3 Zn 0.40740(3) 0.45241(3) 0.05050(2) 0.01535(10) Uani 1 1 d . . .
Zn4 Zn 0.50877(3) 0.13354(3) 0.33069(2) 0.01558(10) Uani 1 1 d . . .
Zn5 Zn 0.32997(3) 0.07680(3) 0.19688(2) 0.02033(11) Uani 1 1 d . . .
N1 N 0.0650(2) 0.5306(2) 0.21767(15) 0.0183(7) Uani 1 1 d . . .
N2 N 0.1942(2) 0.6713(2) 0.17887(14) 0.0168(7) Uani 1 1 d . . .
N3 N 0.4321(2) 0.4533(2) 0.25966(15) 0.0219(8) Uani 1 1 d . . .
N4 N 0.6686(2) 0.15542(19) 0.32511(15) 0.0168(7) Uani 1 1 d . . .
N5 N 0.5711(2) 0.0163(2) 0.40124(14) 0.0165(7) Uani 1 1 d . . .
N6 N 0.4634(3) 0.0692(2) 0.13162(16) 0.0273(8) Uani 1 1 d . A .
O1 O 0.28620(18) 0.20981(16) 0.21124(13) 0.0205(6) Uani 1 1 d . A .
O2 O 0.23257(18) 0.39485(16) 0.20278(12) 0.0176(6) Uani 1 1 d . . .
O3 O 0.34416(18) 0.55581(16) 0.11031(12) 0.0162(6) Uani 1 1 d . . .
O4 O 0.53082(18) 0.54565(16) 0.05229(12) 0.0185(6) Uani 1 1 d . . .
O5 O 0.26410(18) 0.41626(17) 0.02084(13) 0.0215(6) Uani 1 1 d . . .
O6 O 0.13985(18) 0.51808(17) 0.05625(12) 0.0220(6) Uani 1 1 d . . .
O7 O 0.45058(18) 0.34221(16) 0.12010(12) 0.0174(6) Uani 1 1 d . . .
O8 O 0.50607(18) 0.23724(16) 0.24294(12) 0.0171(6) Uani 1 1 d . . .
O9 O 0.41759(18) 0.04054(16) 0.29224(12) 0.0182(6) Uani 1 1 d . A .
O10 O 0.25957(19) -0.04127(16) 0.23717(13) 0.0229(6) Uani 1 1 d . A .
O11 O 0.43120(19) 0.19422(17) 0.40896(12) 0.0223(6) Uani 1 1 d . . .
O12 O 0.3265(2) 0.29459(19) 0.34090(13) 0.0307(7) Uani 1 1 d . . .
C1 C 0.1865(3) 0.2319(3) 0.22658(19) 0.0214(9) Uani 1 1 d . . .
C2 C 0.1126(3) 0.1636(3) 0.2467(2) 0.0276(10) Uani 1 1 d . A .
H2 H 0.1314 0.0973 0.2482 0.033 Uiso 1 1 calc R . .
C3 C 0.0113(3) 0.1897(3) 0.2650(2) 0.0384(12) Uani 1 1 d . . .
H3 H -0.0385 0.1415 0.2784 0.046 Uiso 1 1 calc R A .
C4 C -0.0167(3) 0.2850(3) 0.2635(2) 0.0337(11) Uani 1 1 d . A .
H4 H -0.0855 0.3026 0.2778 0.040 Uiso 1 1 calc R . .
C5 C 0.0555(3) 0.3574(2) 0.2410(2) 0.0223(9) Uani 1 1 d . . .
C6 C 0.1579(3) 0.3326(2) 0.22196(18) 0.0175(9) Uani 1 1 d . A .
C7 C 0.0165(3) 0.4548(3) 0.24438(19) 0.0231(9) Uani 1 1 d . A .
H7 H -0.0495 0.4632 0.2679 0.028 Uiso 1 1 calc R . .
C8 C 0.0244(3) 0.6242(2) 0.22574(19) 0.0197(9) Uani 1 1 d . . .
C9 C -0.0733(3) 0.6444(3) 0.2517(2) 0.0269(10) Uani 1 1 d . . .
H9 H -0.1193 0.5932 0.2662 0.032 Uiso 1 1 calc R . .
C10 C -0.1076(3) 0.7412(3) 0.2574(2) 0.0236(9) Uani 1 1 d . . .
C11 C -0.2084(3) 0.7635(3) 0.2860(2) 0.0399(12) Uani 1 1 d . . .
H11 H -0.2553 0.7132 0.3012 0.048 Uiso 1 1 calc R . .
C12 C -0.2377(3) 0.8567(3) 0.2917(2) 0.0392(12) Uani 1 1 d . . .
H12 H -0.3045 0.8710 0.3118 0.047 Uiso 1 1 calc R . .
C13 C -0.1703(3) 0.9318(3) 0.2682(2) 0.0363(11) Uani 1 1 d . . .
H13 H -0.1923 0.9966 0.2719 0.044 Uiso 1 1 calc R . .
C14 C -0.0739(3) 0.9133(3) 0.2402(2) 0.0303(10) Uani 1 1 d . . .
H14 H -0.0293 0.9651 0.2242 0.036 Uiso 1 1 calc R . .
C15 C -0.0392(3) 0.8170(3) 0.23470(19) 0.0216(9) Uani 1 1 d . . .
C16 C 0.0620(3) 0.7944(2) 0.20790(19) 0.0218(9) Uani 1 1 d . . .
H16 H 0.1083 0.8450 0.1922 0.026 Uiso 1 1 calc R . .
C17 C 0.0939(3) 0.7000(2) 0.20437(18) 0.0178(9) Uani 1 1 d . . .
C18 C 0.2722(3) 0.7276(3) 0.18106(18) 0.0187(9) Uani 1 1 d . . .
H18 H 0.2593 0.7863 0.2016 0.022 Uiso 1 1 calc R . .
C19 C 0.3759(3) 0.7084(2) 0.15498(18) 0.0193(9) Uani 1 1 d . . .
C20 C 0.4506(3) 0.7782(3) 0.1646(2) 0.0289(10) Uani 1 1 d . . .
H20 H 0.4314 0.8319 0.1900 0.035 Uiso 1 1 calc R . .
C21 C 0.5496(3) 0.7682(3) 0.1375(2) 0.0318(11) Uani 1 1 d . . .
H21 H 0.5995 0.8140 0.1457 0.038 Uiso 1 1 calc R . .
C22 C 0.5792(3) 0.6909(3) 0.0974(2) 0.0275(10) Uani 1 1 d . . .
H22 H 0.6473 0.6868 0.0764 0.033 Uiso 1 1 calc R . .
C23 C 0.5090(3) 0.6217(2) 0.08890(18) 0.0179(9) Uani 1 1 d . . .
C24 C 0.4066(3) 0.6275(2) 0.11933(18) 0.0163(8) Uani 1 1 d . . .
C25 C 0.5254(3) 0.4889(3) 0.24079(19) 0.0257(10) Uani 1 1 d . . .
H25 H 0.5694 0.4568 0.2081 0.031 Uiso 1 1 calc R . .
C26 C 0.5613(3) 0.5708(3) 0.2668(2) 0.0383(12) Uani 1 1 d . . .
H26 H 0.6285 0.5936 0.2523 0.046 Uiso 1 1 calc R . .
C27 C 0.4988(4) 0.6181(3) 0.3134(2) 0.0423(13) Uani 1 1 d . . .
H27 H 0.5216 0.6742 0.3319 0.051 Uiso 1 1 calc R . .
C28 C 0.4017(4) 0.5827(3) 0.3331(2) 0.0413(13) Uani 1 1 d . . .
H28 H 0.3566 0.6146 0.3652 0.050 Uiso 1 1 calc R . .
C29 C 0.3705(3) 0.5008(3) 0.30577(19) 0.0308(11) Uani 1 1 d . . .
H29 H 0.3036 0.4770 0.3198 0.037 Uiso 1 1 calc R . .
C30 C 0.1829(3) 0.4654(3) 0.01097(19) 0.0199(9) Uani 1 1 d . . .
C31 C 0.1292(3) 0.4646(3) -0.0610(2) 0.0385(12) Uani 1 1 d . . .
H31A H 0.1643 0.4177 -0.0899 0.058 Uiso 1 1 calc R . .
H31B H 0.1318 0.5288 -0.0888 0.058 Uiso 1 1 calc R . .
H31C H 0.0569 0.4467 -0.0507 0.058 Uiso 1 1 calc R . .
C32 C 0.5509(3) 0.3131(2) 0.12470(18) 0.0179(9) Uani 1 1 d . . .
C33 C 0.6251(3) 0.3335(2) 0.06985(19) 0.0198(9) Uani 1 1 d . . .
H33 H 0.6053 0.3689 0.0250 0.024 Uiso 1 1 calc R . .
C34 C 0.7280(3) 0.3048(3) 0.07723(19) 0.0231(9) Uani 1 1 d . . .
H34 H 0.7771 0.3197 0.0378 0.028 Uiso 1 1 calc R . .
C35 C 0.7584(3) 0.2546(2) 0.14174(19) 0.0227(9) Uani 1 1 d . . .
H35 H 0.8289 0.2354 0.1473 0.027 Uiso 1 1 calc R . .
C36 C 0.6852(3) 0.2316(2) 0.19961(18) 0.0164(8) Uani 1 1 d . . .
C37 C 0.5802(3) 0.2579(2) 0.19112(18) 0.0182(9) Uani 1 1 d . . .
C38 C 0.7236(3) 0.1840(2) 0.26654(18) 0.0172(9) Uani 1 1 d . . .
H38 H 0.7962 0.1723 0.2681 0.021 Uiso 1 1 calc R . .
C39 C 0.7186(3) 0.1151(2) 0.38859(18) 0.0179(9) Uani 1 1 d . . .
C40 C 0.8081(3) 0.1481(3) 0.41236(19) 0.0213(9) Uani 1 1 d . . .
H40 H 0.8410 0.2014 0.3848 0.026 Uiso 1 1 calc R . .
C41 C 0.8521(3) 0.1045(3) 0.47690(19) 0.0217(9) Uani 1 1 d . . .
C42 C 0.9448(3) 0.1394(3) 0.5022(2) 0.0260(10) Uani 1 1 d . . .
H42 H 0.9781 0.1926 0.4748 0.031 Uiso 1 1 calc R . .
C43 C 0.9855(3) 0.0973(3) 0.5649(2) 0.0310(11) Uani 1 1 d . . .
H43 H 1.0471 0.1212 0.5818 0.037 Uiso 1 1 calc R . .
C44 C 0.9365(3) 0.0177(3) 0.6053(2) 0.0291(10) Uani 1 1 d . . .
H44 H 0.9662 -0.0117 0.6491 0.035 Uiso 1 1 calc R . .
C45 C 0.8484(3) -0.0176(3) 0.58318(19) 0.0265(10) Uani 1 1 d . . .
H45 H 0.8168 -0.0713 0.6113 0.032 Uiso 1 1 calc R . .
C46 C 0.8028(3) 0.0258(3) 0.51768(18) 0.0199(9) Uani 1 1 d . . .
C47 C 0.7088(3) -0.0054(2) 0.49391(18) 0.0195(9) Uani 1 1 d . . .
H47 H 0.6744 -0.0573 0.5221 0.023 Uiso 1 1 calc R . .
C48 C 0.6657(3) 0.0378(2) 0.43060(18) 0.0173(9) Uani 1 1 d . . .
C49 C 0.5263(3) -0.0650(2) 0.42005(18) 0.0200(9) Uani 1 1 d . . .
H49 H 0.5573 -0.1090 0.4566 0.024 Uiso 1 1 calc R . .
C50 C 0.4336(3) -0.0934(2) 0.38999(19) 0.0199(9) Uani 1 1 d . . .
C51 C 0.3891(3) -0.1790(2) 0.42577(19) 0.0206(9) Uani 1 1 d . . .
H51 H 0.4213 -0.2132 0.4669 0.025 Uiso 1 1 calc R . .
C52 C 0.3003(3) -0.2125(3) 0.4015(2) 0.0238(10) Uani 1 1 d . . .
H52 H 0.2684 -0.2674 0.4277 0.029 Uiso 1 1 calc R . .
C53 C 0.2563(3) -0.1663(3) 0.3385(2) 0.0232(9) Uani 1 1 d . A .
H53 H 0.1953 -0.1915 0.3218 0.028 Uiso 1 1 calc R . .
C54 C 0.2988(3) -0.0847(2) 0.29913(19) 0.0190(9) Uani 1 1 d . . .
C55 C 0.3858(3) -0.0438(2) 0.32768(18) 0.0168(8) Uani 1 1 d . A .
C56 C 0.3544(3) 0.2524(3) 0.39981(19) 0.0227(9) Uani 1 1 d . . .
C57 C 0.2892(4) 0.2707(3) 0.4682(2) 0.0426(13) Uani 1 1 d . . .
H57A H 0.2413 0.3252 0.4561 0.064 Uiso 1 1 calc R . .
H57B H 0.3346 0.2856 0.5065 0.064 Uiso 1 1 calc R . .
H57C H 0.2499 0.2131 0.4859 0.064 Uiso 1 1 calc R . .
C58 C 0.5468(3) 0.0199(3) 0.1576(2) 0.0331(11) Uani 1 1 d . . .
H58 H 0.5409 -0.0163 0.2047 0.040 Uiso 1 1 calc R A .
C59 C 0.6414(4) 0.0193(3) 0.1189(3) 0.0494(14) Uani 1 1 d . A .
H59 H 0.6988 -0.0174 0.1386 0.059 Uiso 1 1 calc R . .
C60 C 0.6499(4) 0.0722(4) 0.0521(3) 0.0644(16) Uani 1 1 d . . .
H60 H 0.7144 0.0742 0.0251 0.077 Uiso 1 1 calc R A .
C61 C 0.5676(4) 0.1220(4) 0.0239(2) 0.0574(16) Uani 1 1 d . A .
H61 H 0.5730 0.1579 -0.0234 0.069 Uiso 1 1 calc R . .
C62 C 0.4741(4) 0.1200(3) 0.0650(2) 0.0454(13) Uani 1 1 d . . .
H62 H 0.4162 0.1557 0.0453 0.054 Uiso 1 1 calc R A .
N7 N 0.2319(3) 0.0928(2) 0.0998(2) 0.0461(8) Uani 0.90 1 d PD A 1
C63 C 0.2138(4) 0.1796(3) 0.0600(2) 0.0543(8) Uani 0.90 1 d PDU A 1
H63 H 0.2429 0.2353 0.0752 0.065 Uiso 0.90 1 calc PR A 1
C64 C 0.1546(4) 0.1903(3) -0.0019(3) 0.0629(10) Uani 0.90 1 d PDU A 1
H64 H 0.1441 0.2519 -0.0289 0.075 Uiso 0.90 1 calc PR A 1
C65 C 0.1127(5) 0.1120(3) -0.0226(3) 0.0715(12) Uani 0.90 1 d PDU A 1
H65 H 0.0732 0.1176 -0.0653 0.086 Uiso 0.90 1 calc PR A 1
C66 C 0.1264(4) 0.0221(4) 0.0180(3) 0.0654(11) Uani 0.90 1 d PDU A 1
H66 H 0.0949 -0.0333 0.0043 0.079 Uiso 0.90 1 calc PR A 1
C67 C 0.1879(4) 0.0159(3) 0.0793(3) 0.0523(9) Uani 0.90 1 d PDU A 1
H67 H 0.1986 -0.0451 0.1071 0.063 Uiso 0.90 1 calc PR A 1
N7' N 0.2146(6) 0.1001(5) 0.0981(15) 0.0461(8) Uani 0.10 1 d PDU A 2
C63' C 0.1804(7) 0.1920(6) 0.0774(14) 0.0543(8) Uani 0.10 1 d PDU A 2
H63' H 0.2255 0.2436 0.0808 0.065 Uiso 0.10 1 calc PR A 2
C64' C 0.0820(8) 0.2128(6) 0.0516(16) 0.0574(14) Uani 0.10 1 d PDU A 2
H64' H 0.0602 0.2773 0.0363 0.069 Uiso 0.10 1 calc PR A 2
C65' C 0.0188(9) 0.1394(7) 0.0488(14) 0.0581(17) Uani 0.10 1 d PDU A 2
H65' H -0.0439 0.1499 0.0237 0.070 Uiso 0.10 1 calc PR A 2
C66' C 0.0442(7) 0.0477(7) 0.0824(14) 0.0572(14) Uani 0.10 1 d PDU A 2
H66' H -0.0043 -0.0026 0.0870 0.069 Uiso 0.10 1 calc PR A 2
C67' C 0.1437(9) 0.0321(7) 0.1093(15) 0.0523(9) Uani 0.10 1 d PDU A 2
H67' H 0.1610 -0.0282 0.1360 0.063 Uiso 0.10 1 calc PR A 2
N1S N 0.7752(2) 0.4679(2) 0.35869(17) 0.0403(10) Uani 1 1 d D . .
C1S C 0.7580(3) 0.5116(3) 0.4195(2) 0.0482(14) Uani 1 1 d D . .
H1S H 0.8032 0.5613 0.4277 0.058 Uiso 1 1 calc R . .
C2S C 0.6801(3) 0.4894(3) 0.4700(2) 0.0514(14) Uani 1 1 d D . .
H2S H 0.6719 0.5228 0.5122 0.062 Uiso 1 1 calc R . .
C3S C 0.6141(3) 0.4190(3) 0.4597(2) 0.0456(13) Uani 1 1 d D . .
H3S H 0.5590 0.4025 0.4945 0.055 Uiso 1 1 calc R . .
C4S C 0.6279(3) 0.3718(3) 0.3980(2) 0.0367(12) Uani 1 1 d D . .
H4S H 0.5827 0.3223 0.3892 0.044 Uiso 1 1 calc R . .
C5S C 0.7097(3) 0.3986(3) 0.3492(2) 0.0342(11) Uani 1 1 d D . .
H5S H 0.7198 0.3659 0.3068 0.041 Uiso 1 1 calc R . .
N1T N -0.0149(7) 0.4100(4) 0.5269(4) 0.0975(15) Uani 0.50 1 d PDU B -1
C1T C 0.0299(8) 0.4281(5) 0.4593(4) 0.0929(16) Uani 0.50 1 d PDU B -1
H1T H 0.0386 0.3762 0.4303 0.111 Uiso 0.50 1 calc PR B -1
C2T C 0.0635(8) 0.5159(5) 0.4300(4) 0.0920(16) Uani 0.50 1 d PDU B -1
H2T H 0.1000 0.5240 0.3838 0.110 Uiso 0.50 1 calc PR B -1
C3T C 0.0433(8) 0.5919(5) 0.4687(4) 0.0927(16) Uani 0.50 1 d PDU B -1
H3T H 0.0663 0.6542 0.4497 0.111 Uiso 0.50 1 calc PR B -1
C4T C -0.0106(9) 0.5786(5) 0.5359(5) 0.0931(16) Uani 0.50 1 d PDU B -1
H4T H -0.0310 0.6318 0.5614 0.112 Uiso 0.50 1 calc PR B -1
C5T C -0.0337(9) 0.4853(5) 0.5647(4) 0.0960(17) Uani 0.50 1 d PDU B -1
H5T H -0.0640 0.4743 0.6130 0.115 Uiso 0.50 1 calc PR B -1

loop_
_atom_site_aniso_label
_atom_site_aniso_U_11
_atom_site_aniso_U_22
_atom_site_aniso_U_33
_atom_site_aniso_U_23
_atom_site_aniso_U_13
_atom_site_aniso_U_12
Zn1 0.0134(2) 0.0148(2) 0.0219(2) 0.00182(17) 0.00243(17) 0.00081(18)
Zn2 0.0135(2) 0.01168(19) 0.0216(2) 0.00054(16) 0.00162(17) -0.00037(17)
Zn3 0.0138(2) 0.0128(2) 0.0186(2) 0.00110(16) 0.00126(16) -0.00134(17)
Zn4 0.0145(2) 0.0126(2) 0.0186(2) 0.00174(16) 0.00136(16) -0.00011(17)
Zn5 0.0222(2) 0.0130(2) 0.0254(2) -0.00095(17) -0.00143(18) 0.00021(19)
N1 0.0154(17) 0.0116(14) 0.0270(16) 0.0006(12) 0.0014(13) 0.0006(13)
N2 0.0143(16) 0.0155(15) 0.0202(15) -0.0013(12) 0.0004(12) 0.0008(13)
N3 0.0300(19) 0.0181(16) 0.0176(15) -0.0023(12) -0.0044(13) 0.0047(15)
N4 0.0150(16) 0.0128(14) 0.0215(15) 0.0022(12) 0.0010(12) 0.0010(13)
N5 0.0172(17) 0.0154(15) 0.0162(15) 0.0001(12) 0.0021(12) 0.0019(13)
N6 0.043(2) 0.0161(16) 0.0224(17) -0.0020(13) 0.0037(15) -0.0093(16)
O1 0.0146(14) 0.0133(12) 0.0315(14) 0.0041(10) 0.0022(11) 0.0008(11)
O2 0.0121(13) 0.0123(12) 0.0269(13) 0.0022(10) 0.0026(10) 0.0001(11)
O3 0.0137(13) 0.0140(12) 0.0202(12) 0.0003(10) 0.0015(10) -0.0031(11)
O4 0.0172(14) 0.0179(13) 0.0203(13) -0.0021(10) 0.0021(10) -0.0024(11)
O5 0.0121(14) 0.0214(13) 0.0315(14) -0.0054(11) 0.0022(11) -0.0039(11)
O6 0.0176(14) 0.0222(13) 0.0265(13) -0.0046(11) 0.0009(11) 0.0009(11)
O7 0.0171(14) 0.0146(12) 0.0193(12) 0.0017(10) 0.0013(10) -0.0002(11)
O8 0.0147(13) 0.0141(12) 0.0212(12) 0.0021(10) 0.0014(10) -0.0002(11)
O9 0.0211(14) 0.0111(12) 0.0216(13) 0.0012(10) -0.0007(10) -0.0017(11)
O10 0.0258(15) 0.0154(13) 0.0269(14) 0.0017(11) -0.0051(11) -0.0022(12)
O11 0.0256(15) 0.0175(13) 0.0220(13) 0.0012(10) 0.0035(11) 0.0056(12)
O12 0.0284(16) 0.0367(16) 0.0238(14) 0.0067(12) 0.0021(12) 0.0077(13)
C1 0.018(2) 0.0180(19) 0.028(2) 0.0010(15) 0.0004(16) -0.0005(17)
C2 0.022(2) 0.0090(18) 0.049(2) 0.0075(17) 0.0045(18) -0.0029(17)
C3 0.025(2) 0.015(2) 0.071(3) 0.009(2) 0.006(2) -0.0004(19)
C4 0.011(2) 0.018(2) 0.068(3) 0.0091(19) 0.0087(19) 0.0008(17)
C5 0.018(2) 0.0121(18) 0.035(2) 0.0020(16) 0.0024(16) 0.0015(16)
C6 0.018(2) 0.0127(17) 0.0204(18) 0.0016(14) -0.0006(15) 0.0006(16)
C7 0.013(2) 0.0199(19) 0.034(2) 0.0006(16) 0.0044(16) 0.0049(17)
C8 0.018(2) 0.0127(17) 0.029(2) -0.0039(15) -0.0016(16) 0.0047(16)
C9 0.020(2) 0.0165(19) 0.045(2) -0.0065(17) 0.0034(18) -0.0040(17)
C10 0.018(2) 0.0173(19) 0.037(2) -0.0090(16) -0.0051(17) 0.0047(17)
C11 0.023(2) 0.029(2) 0.070(3) -0.016(2) 0.005(2) -0.005(2)
C12 0.024(2) 0.034(2) 0.063(3) -0.024(2) 0.001(2) 0.006(2)
C13 0.026(2) 0.024(2) 0.063(3) -0.021(2) -0.010(2) 0.0105(19)
C14 0.033(3) 0.0171(19) 0.042(2) -0.0085(17) -0.0077(19) 0.0022(19)
C15 0.019(2) 0.0166(18) 0.030(2) -0.0048(15) -0.0083(16) -0.0016(17)
C16 0.021(2) 0.0147(18) 0.030(2) -0.0006(15) -0.0047(16) -0.0001(17)
C17 0.016(2) 0.0164(18) 0.0210(18) -0.0042(14) -0.0029(15) 0.0036(16)
C18 0.018(2) 0.0175(18) 0.0212(19) -0.0027(15) -0.0015(15) -0.0017(17)
C19 0.027(2) 0.0148(18) 0.0164(18) -0.0029(14) -0.0012(15) -0.0014(17)
C20 0.028(2) 0.025(2) 0.036(2) -0.0142(17) 0.0053(18) -0.0066(19)
C21 0.022(2) 0.029(2) 0.046(2) -0.0143(19) 0.0056(19) -0.0117(19)
C22 0.020(2) 0.031(2) 0.033(2) -0.0107(18) 0.0063(17) -0.0070(19)
C23 0.022(2) 0.0153(18) 0.0176(18) -0.0044(14) -0.0018(15) -0.0017(16)
C24 0.015(2) 0.0157(18) 0.0180(18) 0.0007(14) -0.0021(14) -0.0033(16)
C25 0.025(2) 0.026(2) 0.026(2) 0.0008(16) -0.0088(17) -0.0003(18)
C26 0.036(3) 0.032(2) 0.050(3) -0.009(2) -0.023(2) -0.007(2)
C27 0.066(3) 0.026(2) 0.038(2) -0.0115(19) -0.014(2) 0.000(2)
C28 0.069(3) 0.025(2) 0.031(2) -0.0118(18) -0.005(2) 0.019(2)
C29 0.044(3) 0.021(2) 0.026(2) 0.0001(17) -0.0072(19) 0.009(2)
C30 0.015(2) 0.0207(19) 0.0241(19) -0.0048(15) 0.0009(16) -0.0040(17)
C31 0.030(3) 0.059(3) 0.029(2) -0.014(2) -0.0120(18) 0.006(2)
C32 0.017(2) 0.0137(17) 0.0227(19) -0.0014(14) -0.0011(15) -0.0004(16)
C33 0.018(2) 0.0183(18) 0.0211(19) 0.0047(15) 0.0006(15) 0.0003(17)
C34 0.021(2) 0.026(2) 0.0193(19) 0.0038(16) 0.0054(16) 0.0003(18)
C35 0.019(2) 0.0190(19) 0.029(2) 0.0009(16) 0.0035(16) 0.0010(17)
C36 0.0133(19) 0.0144(17) 0.0208(18) 0.0003(14) 0.0013(15) 0.0000(15)
C37 0.019(2) 0.0158(18) 0.0204(18) -0.0041(14) 0.0029(15) -0.0001(16)
C38 0.014(2) 0.0142(17) 0.0229(19) 0.0001(15) 0.0009(15) 0.0010(16)
C39 0.015(2) 0.0171(18) 0.0195(18) 0.0031(15) 0.0040(15) 0.0044(16)
C40 0.018(2) 0.0195(19) 0.025(2) 0.0009(16) 0.0072(16) -0.0008(17)
C41 0.018(2) 0.024(2) 0.0233(19) -0.0047(16) 0.0031(16) 0.0044(17)
C42 0.021(2) 0.027(2) 0.028(2) -0.0011(17) 0.0021(17) -0.0028(18)
C43 0.020(2) 0.045(3) 0.030(2) -0.0107(19) -0.0038(17) -0.001(2)
C44 0.022(2) 0.037(2) 0.027(2) 0.0020(18) -0.0083(17) 0.0086(19)
C45 0.025(2) 0.026(2) 0.027(2) 0.0006(17) -0.0024(17) 0.0057(18)
C46 0.017(2) 0.0206(19) 0.0214(19) -0.0039(15) 0.0012(15) 0.0084(17)
C47 0.021(2) 0.0157(18) 0.0206(19) 0.0000(15) 0.0023(15) 0.0017(16)
C48 0.0110(19) 0.0181(18) 0.0230(19) -0.0055(15) 0.0022(15) 0.0064(16)
C49 0.024(2) 0.0129(17) 0.0214(19) 0.0002(15) 0.0022(16) 0.0078(16)
C50 0.017(2) 0.0153(18) 0.027(2) -0.0048(15) 0.0049(16) 0.0031(16)
C51 0.023(2) 0.0150(18) 0.0216(19) 0.0032(15) 0.0010(16) 0.0034(17)
C52 0.025(2) 0.0131(18) 0.032(2) 0.0011(16) 0.0054(17) -0.0014(17)
C53 0.017(2) 0.0174(19) 0.035(2) -0.0052(16) 0.0023(17) -0.0031(17)
C54 0.019(2) 0.0117(17) 0.0265(19) -0.0033(15) 0.0006(16) 0.0007(16)
C55 0.014(2) 0.0116(17) 0.0242(19) -0.0024(14) 0.0032(15) -0.0006(15)
C56 0.026(2) 0.0155(18) 0.025(2) 0.0026(15) 0.0053(17) -0.0002(17)
C57 0.056(3) 0.035(2) 0.032(2) 0.0046(19) 0.015(2) 0.019(2)
C58 0.037(3) 0.030(2) 0.034(2) -0.0113(18) 0.0067(19) -0.003(2)
C59 0.043(3) 0.047(3) 0.060(3) -0.020(2) 0.020(2) -0.011(2)
C60 0.066(4) 0.070(4) 0.059(3) -0.024(3) 0.033(3) -0.025(3)
C61 0.084(4) 0.056(3) 0.031(3) -0.003(2) 0.017(3) -0.027(3)
C62 0.069(3) 0.030(2) 0.038(3) -0.006(2) 0.006(2) -0.014(2)
N7 0.0630(16) 0.0344(15) 0.0424(15) -0.0026(13) -0.0222(15) -0.0051(14)
C63 0.0682(16) 0.0425(15) 0.0514(16) 0.0061(14) -0.0241(14) -0.0024(15)
C64 0.075(2) 0.0531(17) 0.0606(19) 0.0054(18) -0.0310(17) -0.0028(18)
C65 0.080(3) 0.064(2) 0.071(2) 0.0002(19) -0.036(2) -0.004(2)
C66 0.077(2) 0.0573(19) 0.065(2) -0.0085(19) -0.0294(19) -0.007(2)
C67 0.0662(17) 0.0428(16) 0.0502(17) -0.0066(15) -0.0216(15) -0.0068(15)
N7' 0.0630(16) 0.0344(15) 0.0424(15) -0.0026(13) -0.0222(15) -0.0051(14)
C63' 0.0682(16) 0.0425(15) 0.0514(16) 0.0061(14) -0.0241(14) -0.0024(15)
C64' 0.070(2) 0.048(2) 0.055(3) 0.003(3) -0.028(2) -0.003(2)
C65' 0.070(3) 0.050(3) 0.055(3) -0.001(3) -0.026(3) -0.005(2)
C66' 0.069(2) 0.048(2) 0.056(3) -0.005(3) -0.027(2) -0.007(2)
C67' 0.0662(17) 0.0428(16) 0.0502(17) -0.0066(15) -0.0216(15) -0.0068(15)
N1S 0.027(2) 0.041(2) 0.052(2) -0.0033(18) -0.0011(17) -0.0045(18)
C1S 0.048(3) 0.055(3) 0.045(3) -0.018(2) -0.011(2) -0.013(3)
C2S 0.076(4) 0.044(3) 0.035(3) -0.006(2) 0.005(2) -0.015(3)
C3S 0.051(3) 0.033(3) 0.048(3) 0.010(2) 0.014(2) -0.001(2)
C4S 0.036(3) 0.022(2) 0.051(3) 0.003(2) -0.003(2) -0.006(2)
C5S 0.040(3) 0.022(2) 0.042(2) -0.0061(18) -0.001(2) 0.004(2)
N1T 0.079(3) 0.111(2) 0.114(3) -0.050(2) -0.054(3) 0.030(3)
C1T 0.073(3) 0.107(2) 0.111(3) -0.051(3) -0.056(3) 0.034(3)
C2T 0.071(3) 0.108(3) 0.108(3) -0.049(2) -0.056(3) 0.036(3)
C3T 0.071(3) 0.109(3) 0.110(3) -0.050(3) -0.055(3) 0.037(3)
C4T 0.075(3) 0.107(3) 0.109(3) -0.050(3) -0.054(3) 0.034(3)
C5T 0.078(3) 0.110(3) 0.111(3) -0.049(2) -0.054(3) 0.031(3)

loop_
_atom_type_symbol
_atom_type_description
_atom_type_scat_dispersion_real
_atom_type_scat_dispersion_imag
_atom_type_scat_source
C C 0.0033 0.0016 'International Tables Vol C Tables 4.2.6.8 and 6.1.1.4'
H H 0.0000 0.0000 'International Tables Vol C Tables 4.2.6.8 and 6.1.1.4'
N N 0.0061 0.0033 'International Tables Vol C Tables 4.2.6.8 and 6.1.1.4'
O O 0.0106 0.0060 'International Tables Vol C Tables 4.2.6.8 and 6.1.1.4'
Zn Zn 0.2839 1.4301 'International Tables Vol C Tables 4.2.6.8 and 6.1.1.4'

loop_
_geom_angle_atom_site_label_1
_geom_angle_atom_site_label_2
_geom_angle_atom_site_label_3
_geom_angle
_geom_angle_site_symmetry_1
_geom_angle_site_symmetry_3
O1 Zn1 O8 92.58(9) . .
O1 Zn1 O7 98.57(9) . .
O8 Zn1 O7 79.14(9) . .
O1 Zn1 O2 79.02(9) . .
O8 Zn1 O2 171.52(9) . .
O7 Zn1 O2 100.82(9) . .
O1 Zn1 N3 163.30(11) . .
O8 Zn1 N3 98.73(10) . .
O7 Zn1 N3 95.61(10) . .
O2 Zn1 N3 89.72(10) . .
O1 Zn1 O12 84.58(10) . .
O8 Zn1 O12 90.57(9) . .
O7 Zn1 O12 169.34(9) . .
O2 Zn1 O12 89.77(9) . .
N3 Zn1 O12 83.07(10) . .
O6 Zn2 O3 95.13(9) . .
O6 Zn2 O2 109.29(10) . .
O3 Zn2 O2 96.71(9) . .
O6 Zn2 N1 99.18(11) . .
O3 Zn2 N1 162.27(10) . .
O2 Zn2 N1 88.41(10) . .
O6 Zn2 N2 111.97(10) . .
O3 Zn2 N2 87.15(10) . .
O2 Zn2 N2 138.01(10) . .
N1 Zn2 N2 77.84(11) . .
O7 Zn3 O4 115.33(9) . 2_665
O7 Zn3 O3 107.73(9) . .
O4 Zn3 O3 133.99(9) 2_665 .
O7 Zn3 O5 104.01(9) . .
O4 Zn3 O5 93.29(9) 2_665 .
O3 Zn3 O5 91.39(9) . .
O7 Zn3 O4 101.80(9) . .
O4 Zn3 O4 78.23(10) 2_665 .
O3 Zn3 O4 77.90(9) . .
O5 Zn3 O4 154.02(9) . .
O11 Zn4 O9 108.65(10) . .
O11 Zn4 O8 103.45(9) . .
O9 Zn4 O8 97.72(9) . .
O11 Zn4 N4 114.94(11) . .
O9 Zn4 N4 134.49(10) . .
O8 Zn4 N4 84.66(10) . .
O11 Zn4 N5 95.87(10) . .
O9 Zn4 N5 88.16(10) . .
O8 Zn4 N5 156.70(10) . .
N4 Zn4 N5 75.35(11) . .
O10 Zn5 O1 126.50(10) . .
O10 Zn5 N6 120.15(11) . .
O1 Zn5 N6 113.35(11) . .
O10 Zn5 O9 81.16(9) . .
O1 Zn5 O9 99.88(9) . .
N6 Zn5 O9 89.84(11) . .
O10 Zn5 N7 91.09(11) . .
O1 Zn5 N7 86.80(11) . .
N6 Zn5 N7 91.83(14) . .
O9 Zn5 N7 171.82(10) . .
O10 Zn5 N7' 90.7(2) . .
O1 Zn5 N7' 83.5(3) . .
N6 Zn5 N7' 95.9(5) . .
O9 Zn5 N7' 171.6(3) . .
N7 Zn5 N7' 4.5(5) . .
C7 N1 C8 121.5(3) . .
C7 N1 Zn2 124.0(2) . .
C8 N1 Zn2 114.3(2) . .
C18 N2 C17 120.1(3) . .
C18 N2 Zn2 126.6(2) . .
C17 N2 Zn2 112.9(2) . .
C25 N3 C29 117.4(3) . .
C25 N3 Zn1 124.4(2) . .
C29 N3 Zn1 118.1(3) . .
C38 N4 C39 119.2(3) . .
C38 N4 Zn4 125.9(2) . .
C39 N4 Zn4 113.4(2) . .
C49 N5 C48 121.9(3) . .
C49 N5 Zn4 125.0(2) . .
C48 N5 Zn4 113.0(2) . .
C58 N6 C62 117.2(4) . .
C58 N6 Zn5 120.4(2) . .
C62 N6 Zn5 122.1(3) . .
C1 O1 Zn5 120.8(2) . .
C1 O1 Zn1 109.5(2) . .
Zn5 O1 Zn1 128.74(12) . .
C6 O2 Zn2 121.2(2) . .
C6 O2 Zn1 108.30(19) . .
Zn2 O2 Zn1 130.30(11) . .
C24 O3 Zn2 129.8(2) . .
C24 O3 Zn3 115.3(2) . .
Zn2 O3 Zn3 114.69(11) . .
C23 O4 Zn3 127.1(2) . 2_665
C23 O4 Zn3 114.2(2) . .
Zn3 O4 Zn3 101.77(10) 2_665 .
C30 O5 Zn3 131.3(2) . .
C30 O6 Zn2 121.0(2) . .
C32 O7 Zn3 121.7(2) . .
C32 O7 Zn1 109.95(19) . .
Zn3 O7 Zn1 118.11(11) . .
C37 O8 Zn4 128.0(2) . .
C37 O8 Zn1 111.77(19) . .
Zn4 O8 Zn1 120.22(11) . .
C55 O9 Zn4 126.5(2) . .
C55 O9 Zn5 109.6(2) . .
Zn4 O9 Zn5 122.70(10) . .
C54 O10 Zn5 114.1(2) . .
C56 O11 Zn4 125.7(2) . .
C56 O12 Zn1 141.9(3) . .
O1 C1 C2 123.3(3) . .
O1 C1 C6 117.0(3) . .
C2 C1 C6 119.6(3) . .
C1 C2 C3 121.4(3) . .
C4 C3 C2 119.9(4) . .
C3 C4 C5 120.6(4) . .
C6 C5 C4 120.3(3) . .
C6 C5 C7 124.8(3) . .
C4 C5 C7 114.8(3) . .
O2 C6 C5 125.0(3) . .
O2 C6 C1 116.9(3) . .
C5 C6 C1 118.0(3) . .
N1 C7 C5 124.3(3) . .
C9 C8 N1 125.2(3) . .
C9 C8 C17 120.0(3) . .
N1 C8 C17 114.9(3) . .
C8 C9 C10 121.1(3) . .
C15 C10 C11 119.2(3) . .
C15 C10 C9 119.0(3) . .
C11 C10 C9 121.9(4) . .
C12 C11 C10 120.1(4) . .
C11 C12 C13 120.7(4) . .
C14 C13 C12 120.8(4) . .
C13 C14 C15 120.5(4) . .
C10 C15 C16 119.0(3) . .
C10 C15 C14 118.7(3) . .
C16 C15 C14 122.2(3) . .
C17 C16 C15 120.8(3) . .
C16 C17 C8 120.0(3) . .
C16 C17 N2 124.3(3) . .
C8 C17 N2 115.6(3) . .
N2 C18 C19 125.4(3) . .
C24 C19 C20 119.1(3) . .
C24 C19 C18 124.3(3) . .
C20 C19 C18 116.5(3) . .
C21 C20 C19 120.2(4) . .
C20 C21 C22 121.0(4) . .
C23 C22 C21 119.7(4) . .
O4 C23 C22 123.6(3) . .
O4 C23 C24 115.7(3) . .
C22 C23 C24 120.7(3) . .
O3 C24 C19 124.0(3) . .
O3 C24 C23 116.9(3) . .
C19 C24 C23 119.0(3) . .
N3 C25 C26 123.0(4) . .
C27 C26 C25 119.2(4) . .
C26 C27 C28 118.7(4) . .
C29 C28 C27 119.6(4) . .
N3 C29 C28 122.2(4) . .
O5 C30 O6 125.6(3) . .
O5 C30 C31 118.6(3) . .
O6 C30 C31 115.8(3) . .
O7 C32 C33 124.1(3) . .
O7 C32 C37 117.2(3) . .
C33 C32 C37 118.6(3) . .
C32 C33 C34 122.6(3) . .
C35 C34 C33 119.7(3) . .
C34 C35 C36 119.9(3) . .
C35 C36 C37 120.3(3) . .
C35 C36 C38 116.7(3) . .
C37 C36 C38 122.9(3) . .
O8 C37 C36 123.8(3) . .
O8 C37 C32 117.4(3) . .
C36 C37 C32 118.7(3) . .
N4 C38 C36 125.9(3) . .
C40 C39 N4 124.6(3) . .
C40 C39 C48 120.5(3) . .
N4 C39 C48 114.8(3) . .
C39 C40 C41 120.9(3) . .
C40 C41 C46 119.3(3) . .
C40 C41 C42 121.0(3) . .
C46 C41 C42 119.7(3) . .
C43 C42 C41 120.3(4) . .
C42 C43 C44 119.9(4) . .
C45 C44 C43 121.6(3) . .
C44 C45 C46 119.9(4) . .
C41 C46 C47 119.2(3) . .
C41 C46 C45 118.6(3) . .
C47 C46 C45 122.2(3) . .
C48 C47 C46 121.4(3) . .
C47 C48 N5 127.7(3) . .
C47 C48 C39 118.6(3) . .
N5 C48 C39 113.6(3) . .
N5 C49 C50 124.9(3) . .
C51 C50 C55 119.4(3) . .
C51 C50 C49 115.7(3) . .
C55 C50 C49 125.0(3) . .
C52 C51 C50 120.4(3) . .
C51 C52 C53 120.1(3) . .
C54 C53 C52 122.2(4) . .
O10 C54 C53 123.0(3) . .
O10 C54 C55 118.7(3) . .
C53 C54 C55 118.2(3) . .
O9 C55 C50 124.4(3) . .
O9 C55 C54 116.2(3) . .
C50 C55 C54 119.3(3) . .
O12 C56 O11 126.4(3) . .
O12 C56 C57 116.7(3) . .
O11 C56 C57 116.9(3) . .
N6 C58 C59 123.0(4) . .
C60 C59 C58 118.3(5) . .
C61 C60 C59 120.4(5) . .
C60 C61 C62 119.0(4) . .
N6 C62 C61 122.1(5) . .
C67 N7 C63 118.0(4) . .
C67 N7 Zn5 119.7(3) . .
C63 N7 Zn5 122.3(3) . .
N7 C63 C64 122.9(4) . .
C65 C64 C63 118.3(4) . .
C64 C65 C66 120.7(5) . .
C65 C66 C67 118.2(5) . .
N7 C67 C66 121.9(4) . .
C67' N7' C63' 117.2(6) . .
C67' N7' Zn5 108.1(13) . .
C63' N7' Zn5 117.1(12) . .
N7' C63' C64' 122.4(7) . .
C65' C64' C63' 118.0(7) . .
C64' C65' C66' 120.6(8) . .
C65' C66' C67' 117.8(7) . .
N7' C67' C66' 121.3(7) . .
C5S N1S C1S 116.0(3) . .
N1S C1S C2S 124.1(4) . .
C1S C2S C3S 119.3(4) . .
C2S C3S C4S 119.1(4) . .
C3S C4S C5S 117.9(4) . .
N1S C5S C4S 123.5(4) . .
C5T N1T C1T 117.2(5) . .
N1T C1T C2T 124.0(6) . .
C1T C2T C3T 118.2(6) . .
C2T C3T C4T 120.0(6) . .
C3T C4T C5T 117.9(6) . .
N1T C5T C4T 122.2(6) . .

loop_
_geom_bond_atom_site_label_1
_geom_bond_atom_site_label_2
_geom_bond_distance
_geom_bond_site_symmetry_2
Zn1 O1 2.050(2) .
Zn1 O8 2.063(2) .
Zn1 O7 2.106(2) .
Zn1 O2 2.111(2) .
Zn1 N3 2.136(3) .
Zn1 O12 2.188(2) .
Zn2 O6 1.985(2) .
Zn2 O3 2.007(2) .
Zn2 O2 2.028(2) .
Zn2 N1 2.082(3) .
Zn2 N2 2.105(3) .
Zn3 O7 1.967(2) .
Zn3 O4 2.013(2) 2_665
Zn3 O3 2.046(2) .
Zn3 O5 2.048(2) .
Zn3 O4 2.093(2) .
Zn4 O11 1.975(2) .
Zn4 O9 1.988(2) .
Zn4 O8 2.037(2) .
Zn4 N4 2.095(3) .
Zn4 N5 2.129(3) .
Zn5 O10 1.959(2) .
Zn5 O1 1.972(2) .
Zn5 N6 2.064(3) .
Zn5 O9 2.130(2) .
Zn5 N7 2.220(4) .
Zn5 N7' 2.386(19) .
N1 C7 1.284(4) .
N1 C8 1.417(4) .
N2 C18 1.302(4) .
N2 C17 1.422(4) .
N3 C25 1.335(5) .
N3 C29 1.355(5) .
N4 C38 1.292(4) .
N4 C39 1.409(4) .
N5 C49 1.294(4) .
N5 C48 1.412(4) .
N6 C58 1.339(5) .
N6 C62 1.343(5) .
O1 C1 1.343(4) .
O2 C6 1.326(4) .
O3 C24 1.334(4) .
O4 C23 1.339(4) .
O4 Zn3 2.013(2) 2_665
O5 C30 1.248(4) .
O6 C30 1.273(4) .
O7 C32 1.353(4) .
O8 C37 1.333(4) .
O9 C55 1.344(4) .
O10 C54 1.338(4) .
O11 C56 1.271(4) .
O12 C56 1.232(4) .
C1 C2 1.379(5) .
C1 C6 1.438(5) .
C2 C3 1.388(5) .
C3 C4 1.368(5) .
C4 C5 1.411(5) .
C5 C6 1.400(5) .
C5 C7 1.446(5) .
C8 C9 1.365(5) .
C8 C17 1.419(5) .
C9 C10 1.425(5) .
C10 C15 1.413(5) .
C10 C11 1.424(6) .
C11 C12 1.361(6) .
C12 C13 1.400(6) .
C13 C14 1.357(6) .
C14 C15 1.421(5) .
C15 C16 1.417(5) .
C16 C17 1.380(5) .
C18 C19 1.433(5) .
C19 C24 1.412(5) .
C19 C20 1.423(5) .
C20 C21 1.362(5) .
C21 C22 1.412(5) .
C22 C23 1.372(5) .
C23 C24 1.418(5) .
C25 C26 1.390(5) .
C26 C27 1.365(6) .
C27 C28 1.380(6) .
C28 C29 1.379(6) .
C30 C31 1.520(5) .
C32 C33 1.370(5) .
C32 C37 1.424(5) .
C33 C34 1.388(5) .
C34 C35 1.370(5) .
C35 C36 1.405(5) .
C36 C37 1.408(5) .
C36 C38 1.429(4) .
C39 C40 1.366(5) .
C39 C48 1.425(5) .
C40 C41 1.403(5) .
C41 C46 1.407(5) .
C41 C42 1.424(5) .
C42 C43 1.351(5) .
C43 C44 1.411(5) .
C44 C45 1.353(5) .
C45 C46 1.425(5) .
C46 C47 1.407(5) .
C47 C48 1.378(5) .
C49 C50 1.427(5) .
C50 C51 1.419(5) .
C50 C55 1.422(5) .
C51 C52 1.364(5) .
C52 C53 1.393(5) .
C53 C54 1.390(5) .
C54 C55 1.424(5) .
C56 C57 1.522(5) .
C58 C59 1.389(6) .
C59 C60 1.357(7) .
C60 C61 1.344(7) .
C61 C62 1.397(7) .
N7 C67 1.330(5) .
N7 C63 1.360(5) .
C63 C64 1.389(6) .
C64 C65 1.336(6) .
C65 C66 1.393(6) .
C66 C67 1.400(6) .
N7' C67' 1.332(7) .
N7' C63' 1.362(6) .
C63' C64' 1.391(7) .
C64' C65' 1.336(7) .
C65' C66' 1.394(8) .
C66' C67' 1.401(8) .
N1S C5S 1.336(5) .
N1S C1S 1.340(5) .
C1S C2S 1.355(5) .
C2S C3S 1.356(5) .
C3S C4S 1.378(5) .
C4S C5S 1.386(5) .
N1T C5T 1.338(6) .
N1T C1T 1.345(6) .
C1T C2T 1.355(6) .
C2T C3T 1.359(6) .
C3T C4T 1.385(6) .
C4T C5T 1.385(6) .

loop_
_geom_torsion_atom_site_label_1
_geom_torsion_atom_site_label_2
_geom_torsion_atom_site_label_3
_geom_torsion_atom_site_label_4
_geom_torsion
_geom_torsion_site_symmetry_1
_geom_torsion_site_symmetry_4
O6 Zn2 N1 C7 82.1(3) . .
O3 Zn2 N1 C7 -134.4(3) . .
O2 Zn2 N1 C7 -27.1(3) . .
N2 Zn2 N1 C7 -167.2(3) . .
O6 Zn2 N1 C8 -92.7(2) . .
O3 Zn2 N1 C8 50.7(4) . .
O2 Zn2 N1 C8 158.0(2) . .
N2 Zn2 N1 C8 17.9(2) . .
O6 Zn2 N2 C18 -110.4(3) . .
O3 Zn2 N2 C18 -16.0(3) . .
O2 Zn2 N2 C18 80.9(3) . .
N1 Zn2 N2 C18 154.5(3) . .
O6 Zn2 N2 C17 77.1(2) . .
O3 Zn2 N2 C17 171.5(2) . .
O2 Zn2 N2 C17 -91.6(2) . .
N1 Zn2 N2 C17 -18.0(2) . .
O1 Zn1 N3 C25 177.0(3) . .
O8 Zn1 N3 C25 44.9(3) . .
O7 Zn1 N3 C25 -34.9(3) . .
O2 Zn1 N3 C25 -135.8(3) . .
O12 Zn1 N3 C25 134.4(3) . .
O1 Zn1 N3 C29 -0.8(5) . .
O8 Zn1 N3 C29 -132.9(2) . .
O7 Zn1 N3 C29 147.3(2) . .
O2 Zn1 N3 C29 46.4(2) . .
O12 Zn1 N3 C29 -43.4(2) . .
O11 Zn4 N4 C38 -131.0(3) . .
O9 Zn4 N4 C38 67.0(3) . .
O8 Zn4 N4 C38 -28.6(3) . .
N5 Zn4 N4 C38 139.3(3) . .
O11 Zn4 N4 C39 63.0(2) . .
O9 Zn4 N4 C39 -99.1(2) . .
O8 Zn4 N4 C39 165.3(2) . .
N5 Zn4 N4 C39 -26.7(2) . .
O11 Zn4 N5 C49 88.0(3) . .
O9 Zn4 N5 C49 -20.6(3) . .
O8 Zn4 N5 C49 -126.0(3) . .
N4 Zn4 N5 C49 -157.7(3) . .
O11 Zn4 N5 C48 -88.0(2) . .
O9 Zn4 N5 C48 163.5(2) . .
O8 Zn4 N5 C48 58.1(4) . .
N4 Zn4 N5 C48 26.3(2) . .
O10 Zn5 N6 C58 -59.1(3) . .
O1 Zn5 N6 C58 121.3(3) . .
O9 Zn5 N6 C58 20.6(3) . .
N7 Zn5 N6 C58 -151.4(3) . .
N7' Zn5 N6 C58 -153.3(3) . .
O10 Zn5 N6 C62 127.4(3) . .
O1 Zn5 N6 C62 -52.2(3) . .
O9 Zn5 N6 C62 -152.9(3) . .
N7 Zn5 N6 C62 35.1(3) . .
N7' Zn5 N6 C62 33.2(4) . .
O10 Zn5 O1 C1 -25.2(3) . .
N6 Zn5 O1 C1 154.4(2) . .
O9 Zn5 O1 C1 -111.5(2) . .
N7 Zn5 O1 C1 63.8(3) . .
N7' Zn5 O1 C1 60.8(5) . .
O10 Zn5 O1 Zn1 142.38(13) . .
N6 Zn5 O1 Zn1 -38.02(18) . .
O9 Zn5 O1 Zn1 56.11(16) . .
N7 Zn5 O1 Zn1 -128.64(17) . .
N7' Zn5 O1 Zn1 -131.6(5) . .
O8 Zn1 O1 C1 155.7(2) . .
O7 Zn1 O1 C1 -124.9(2) . .
O2 Zn1 O1 C1 -25.4(2) . .
N3 Zn1 O1 C1 23.0(4) . .
O12 Zn1 O1 C1 65.4(2) . .
O8 Zn1 O1 Zn5 -12.95(15) . .
O7 Zn1 O1 Zn5 66.45(15) . .
O2 Zn1 O1 Zn5 165.90(16) . .
N3 Zn1 O1 Zn5 -145.7(3) . .
O12 Zn1 O1 Zn5 -103.28(15) . .
O6 Zn2 O2 C6 -62.6(2) . .
O3 Zn2 O2 C6 -160.4(2) . .
N1 Zn2 O2 C6 36.6(2) . .
N2 Zn2 O2 C6 106.4(3) . .
O6 Zn2 O2 Zn1 111.13(15) . .
O3 Zn2 O2 Zn1 13.28(16) . .
N1 Zn2 O2 Zn1 -149.70(16) . .
N2 Zn2 O2 Zn1 -79.9(2) . .
O1 Zn1 O2 C6 25.5(2) . .
O8 Zn1 O2 C6 33.3(7) . .
O7 Zn1 O2 C6 122.2(2) . .
N3 Zn1 O2 C6 -142.1(2) . .
O12 Zn1 O2 C6 -59.1(2) . .
O1 Zn1 O2 Zn2 -148.86(16) . .
O8 Zn1 O2 Zn2 -141.0(5) . .
O7 Zn1 O2 Zn2 -52.12(16) . .
N3 Zn1 O2 Zn2 43.54(16) . .
O12 Zn1 O2 Zn2 126.61(15) . .
O6 Zn2 O3 C24 127.4(3) . .
O2 Zn2 O3 C24 -122.5(3) . .
N1 Zn2 O3 C24 -16.4(5) . .
N2 Zn2 O3 C24 15.6(3) . .
O6 Zn2 O3 Zn3 -57.43(12) . .
O2 Zn2 O3 Zn3 52.72(12) . .
N1 Zn2 O3 Zn3 158.8(3) . .
N2 Zn2 O3 Zn3 -169.25(12) . .
O7 Zn3 O3 C24 99.9(2) . .
O4 Zn3 O3 C24 -59.0(2) 2_665 .
O5 Zn3 O3 C24 -154.9(2) . .
O4 Zn3 O3 C24 1.2(2) . .
O7 Zn3 O3 Zn2 -76.03(13) . .
O4 Zn3 O3 Zn2 125.08(12) 2_665 .
O5 Zn3 O3 Zn2 29.16(12) . .
O4 Zn3 O3 Zn2 -174.72(12) . .
O7 Zn3 O4 C23 -106.0(2) . .
O4 Zn3 O4 C23 140.2(3) 2_665 .
O3 Zn3 O4 C23 -0.2(2) . .
O5 Zn3 O4 C23 67.3(3) . .
O7 Zn3 O4 Zn3 113.76(10) . 2_665
O4 Zn3 O4 Zn3 0.0 2_665 2_665
O3 Zn3 O4 Zn3 -140.38(11) . 2_665
O5 Zn3 O4 Zn3 -72.9(2) . 2_665
O7 Zn3 O5 C30 139.3(3) . .
O4 Zn3 O5 C30 -103.5(3) 2_665 .
O3 Zn3 O5 C30 30.7(3) . .
O4 Zn3 O5 C30 -33.9(4) . .
O3 Zn2 O6 C30 49.3(3) . .
O2 Zn2 O6 C30 -49.7(3) . .
N1 Zn2 O6 C30 -141.2(3) . .
N2 Zn2 O6 C30 138.2(3) . .
O4 Zn3 O7 C32 46.0(3) 2_665 .
O3 Zn3 O7 C32 -117.4(2) . .
O5 Zn3 O7 C32 146.5(2) . .
O4 Zn3 O7 C32 -36.5(2) . .
O4 Zn3 O7 Zn1 -172.39(11) 2_665 .
O3 Zn3 O7 Zn1 24.27(15) . .
O5 Zn3 O7 Zn1 -71.81(13) . .
O4 Zn3 O7 Zn1 105.18(12) . .
O1 Zn1 O7 C32 -108.2(2) . .
O8 Zn1 O7 C32 -17.2(2) . .
O2 Zn1 O7 C32 171.4(2) . .
N3 Zn1 O7 C32 80.6(2) . .
O12 Zn1 O7 C32 -1.7(6) . .
O1 Zn1 O7 Zn3 105.97(13) . .
O8 Zn1 O7 Zn3 -163.03(14) . .
O2 Zn1 O7 Zn3 25.60(14) . .
N3 Zn1 O7 Zn3 -65.19(14) . .
O12 Zn1 O7 Zn3 -147.5(5) . .
O11 Zn4 O8 C37 144.1(3) . .
O9 Zn4 O8 C37 -104.6(3) . .
N4 Zn4 O8 C37 29.7(3) . .
N5 Zn4 O8 C37 -1.1(4) . .
O11 Zn4 O8 Zn1 -37.08(15) . .
O9 Zn4 O8 Zn1 74.28(13) . .
N4 Zn4 O8 Zn1 -151.48(14) . .
N5 Zn4 O8 Zn1 177.7(2) . .
O1 Zn1 O8 C37 116.6(2) . .
O7 Zn1 O8 C37 18.4(2) . .
O2 Zn1 O8 C37 108.9(6) . .
N3 Zn1 O8 C37 -75.7(2) . .
O12 Zn1 O8 C37 -158.8(2) . .
O1 Zn1 O8 Zn4 -62.43(13) . .
O7 Zn1 O8 Zn4 -160.66(14) . .
O2 Zn1 O8 Zn4 -70.1(6) . .
N3 Zn1 O8 Zn4 105.25(13) . .
O12 Zn1 O8 Zn4 22.17(14) . .
O11 Zn4 O9 C55 -70.2(3) . .
O8 Zn4 O9 C55 -177.2(3) . .
N4 Zn4 O9 C55 92.7(3) . .
N5 Zn4 O9 C55 25.4(3) . .
O11 Zn4 O9 Zn5 95.85(13) . .
O8 Zn4 O9 Zn5 -11.21(14) . .
N4 Zn4 O9 Zn5 -101.29(16) . .
N5 Zn4 O9 Zn5 -168.58(14) . .
O10 Zn5 O9 C55 3.5(2) . .
O1 Zn5 O9 C55 129.2(2) . .
N6 Zn5 O9 C55 -117.1(2) . .
N7 Zn5 O9 C55 -15.3(10) . .
N7' Zn5 O9 C55 16(3) . .
O10 Zn5 O9 Zn4 -164.65(15) . .
O1 Zn5 O9 Zn4 -38.92(15) . .
N6 Zn5 O9 Zn4 74.77(15) . .
N7 Zn5 O9 Zn4 176.6(8) . .
N7' Zn5 O9 Zn4 -152(3) . .
O1 Zn5 O10 C54 -96.9(2) . .
N6 Zn5 O10 C54 83.5(2) . .
O9 Zn5 O10 C54 -1.1(2) . .
N7 Zn5 O10 C54 176.3(2) . .
N7' Zn5 O10 C54 -179.3(5) . .
O9 Zn4 O11 C56 -68.5(3) . .
O8 Zn4 O11 C56 34.6(3) . .
N4 Zn4 O11 C56 124.9(3) . .
N5 Zn4 O11 C56 -158.5(3) . .
O1 Zn1 O12 C56 96.6(4) . .
O8 Zn1 O12 C56 4.1(4) . .
O7 Zn1 O12 C56 -11.1(8) . .
O2 Zn1 O12 C56 175.6(4) . .
N3 Zn1 O12 C56 -94.6(4) . .
Zn5 O1 C1 C2 12.5(5) . .
Zn1 O1 C1 C2 -157.2(3) . .
Zn5 O1 C1 C6 -168.1(2) . .
Zn1 O1 C1 C6 22.1(4) . .
O1 C1 C2 C3 177.4(4) . .
C6 C1 C2 C3 -2.0(6) . .
C1 C2 C3 C4 -0.4(7) . .
C2 C3 C4 C5 2.4(7) . .
C3 C4 C5 C6 -2.0(6) . .
C3 C4 C5 C7 -178.1(4) . .
Zn2 O2 C6 C5 -29.5(4) . .
Zn1 O2 C6 C5 155.5(3) . .
Zn2 O2 C6 C1 153.4(2) . .
Zn1 O2 C6 C1 -21.5(3) . .
C4 C5 C6 O2 -177.4(3) . .
C7 C5 C6 O2 -1.6(6) . .
C4 C5 C6 C1 -0.4(5) . .
C7 C5 C6 C1 175.3(3) . .
O1 C1 C6 O2 0.1(5) . .
C2 C1 C6 O2 179.5(3) . .
O1 C1 C6 C5 -177.1(3) . .
C2 C1 C6 C5 2.3(5) . .
C8 N1 C7 C5 -177.1(3) . .
Zn2 N1 C7 C5 8.3(5) . .
C6 C5 C7 N1 13.4(6) . .
C4 C5 C7 N1 -170.6(4) . .
C7 N1 C8 C9 -10.1(5) . .
Zn2 N1 C8 C9 165.0(3) . .
C7 N1 C8 C17 169.9(3) . .
Zn2 N1 C8 C17 -15.0(4) . .
N1 C8 C9 C10 -179.5(3) . .
C17 C8 C9 C10 0.5(6) . .
C8 C9 C10 C15 0.8(6) . .
C8 C9 C10 C11 -178.4(4) . .
C15 C10 C11 C12 -0.3(6) . .
C9 C10 C11 C12 178.9(4) . .
C10 C11 C12 C13 1.3(7) . .
C11 C12 C13 C14 -0.9(7) . .
C12 C13 C14 C15 -0.5(6) . .
C11 C10 C15 C16 178.5(4) . .
C9 C10 C15 C16 -0.8(5) . .
C11 C10 C15 C14 -1.0(5) . .
C9 C10 C15 C14 179.7(3) . .
C13 C14 C15 C10 1.4(6) . .
C13 C14 C15 C16 -178.0(4) . .
C10 C15 C16 C17 -0.5(5) . .
C14 C15 C16 C17 178.9(3) . .
C15 C16 C17 C8 1.8(5) . .
C15 C16 C17 N2 -179.4(3) . .
C9 C8 C17 C16 -1.8(5) . .
N1 C8 C17 C16 178.2(3) . .
C9 C8 C17 N2 179.3(3) . .
N1 C8 C17 N2 -0.7(4) . .
C18 N2 C17 C16 23.9(5) . .
Zn2 N2 C17 C16 -163.1(3) . .
C18 N2 C17 C8 -157.3(3) . .
Zn2 N2 C17 C8 15.7(4) . .
C17 N2 C18 C19 -177.9(3) . .
Zn2 N2 C18 C19 10.1(5) . .
N2 C18 C19 C24 3.7(5) . .
N2 C18 C19 C20 -178.1(3) . .
C24 C19 C20 C21 2.1(5) . .
C18 C19 C20 C21 -176.2(3) . .
C19 C20 C21 C22 2.2(6) . .
C20 C21 C22 C23 -3.7(6) . .
Zn3 O4 C23 C22 -52.5(4) 2_665 .
Zn3 O4 C23 C22 179.3(3) . .
Zn3 O4 C23 C24 127.4(3) 2_665 .
Zn3 O4 C23 C24 -0.8(3) . .
C21 C22 C23 O4 -179.4(3) . .
C21 C22 C23 C24 0.7(5) . .
Zn2 O3 C24 C19 -8.8(5) . .
Zn3 O3 C24 C19 176.1(2) . .
Zn2 O3 C24 C23 173.1(2) . .
Zn3 O3 C24 C23 -2.0(4) . .
C20 C19 C24 O3 177.0(3) . .
C18 C19 C24 O3 -4.9(5) . .
C20 C19 C24 C23 -5.0(5) . .
C18 C19 C24 C23 173.2(3) . .
O4 C23 C24 O3 1.9(4) . .
C22 C23 C24 O3 -178.2(3) . .
O4 C23 C24 C19 -176.3(3) . .
C22 C23 C24 C19 3.6(5) . .
C29 N3 C25 C26 0.6(5) . .
Zn1 N3 C25 C26 -177.1(3) . .
N3 C25 C26 C27 -0.5(6) . .
C25 C26 C27 C28 0.0(6) . .
C26 C27 C28 C29 0.3(6) . .
C25 N3 C29 C28 -0.3(5) . .
Zn1 N3 C29 C28 177.6(3) . .
C27 C28 C29 N3 -0.2(6) . .
Zn3 O5 C30 O6 -52.3(5) . .
Zn3 O5 C30 C31 127.2(3) . .
Zn2 O6 C30 O5 0.3(5) . .
Zn2 O6 C30 C31 -179.2(2) . .
Zn3 O7 C32 C33 -21.5(5) . .
Zn1 O7 C32 C33 -165.9(3) . .
Zn3 O7 C32 C37 158.4(2) . .
Zn1 O7 C32 C37 14.0(4) . .
O7 C32 C33 C34 178.1(3) . .
C37 C32 C33 C34 -1.7(5) . .
C32 C33 C34 C35 -0.7(6) . .
C33 C34 C35 C36 0.8(6) . .
C34 C35 C36 C37 1.4(5) . .
C34 C35 C36 C38 -176.6(3) . .
Zn4 O8 C37 C36 -20.4(5) . .
Zn1 O8 C37 C36 160.7(3) . .
Zn4 O8 C37 C32 162.1(2) . .
Zn1 O8 C37 C32 -16.8(4) . .
C35 C36 C37 O8 178.8(3) . .
C38 C36 C37 O8 -3.3(5) . .
C35 C36 C37 C32 -3.7(5) . .
C38 C36 C37 C32 174.2(3) . .
O7 C32 C37 O8 1.6(5) . .
C33 C32 C37 O8 -178.6(3) . .
O7 C32 C37 C36 -176.0(3) . .
C33 C32 C37 C36 3.8(5) . .
C39 N4 C38 C36 -175.9(3) . .
Zn4 N4 C38 C36 18.8(5) . .
C35 C36 C38 N4 -178.5(3) . .
C37 C36 C38 N4 3.5(6) . .
C38 N4 C39 C40 39.9(5) . .
Zn4 N4 C39 C40 -153.1(3) . .
C38 N4 C39 C48 -143.4(3) . .
Zn4 N4 C39 C48 23.7(4) . .
N4 C39 C40 C41 179.1(3) . .
C48 C39 C40 C41 2.6(5) . .
C39 C40 C41 C46 -0.3(5) . .
C39 C40 C41 C42 -179.3(3) . .
C40 C41 C42 C43 179.2(4) . .
C46 C41 C42 C43 0.2(5) . .
C41 C42 C43 C44 0.5(6) . .
C42 C43 C44 C45 -0.6(6) . .
C43 C44 C45 C46 -0.1(6) . .
C40 C41 C46 C47 -1.9(5) . .
C42 C41 C46 C47 177.2(3) . .
C40 C41 C46 C45 -179.9(3) . .
C42 C41 C46 C45 -0.8(5) . .
C44 C45 C46 C41 0.7(5) . .
C44 C45 C46 C47 -177.2(4) . .
C41 C46 C47 C48 1.7(5) . .
C45 C46 C47 C48 179.7(3) . .
C46 C47 C48 N5 -178.0(3) . .
C46 C47 C48 C39 0.5(5) . .
C49 N5 C48 C47 -19.5(5) . .
Zn4 N5 C48 C47 156.6(3) . .
C49 N5 C48 C39 162.0(3) . .
Zn4 N5 C48 C39 -22.0(3) . .
C40 C39 C48 C47 -2.7(5) . .
N4 C39 C48 C47 -179.5(3) . .
C40 C39 C48 N5 176.1(3) . .
N4 C39 C48 N5 -0.8(4) . .
C48 N5 C49 C50 -176.7(3) . .
Zn4 N5 C49 C50 7.7(5) . .
N5 C49 C50 C51 -171.1(3) . .
N5 C49 C50 C55 10.1(6) . .
C55 C50 C51 C52 -1.2(5) . .
C49 C50 C51 C52 179.9(3) . .
C50 C51 C52 C53 4.2(5) . .
C51 C52 C53 C54 -1.3(6) . .
Zn5 O10 C54 C53 176.4(3) . .
Zn5 O10 C54 C55 -1.4(4) . .
C52 C53 C54 O10 177.7(3) . .
C52 C53 C54 C55 -4.4(5) . .
Zn4 O9 C55 C50 -18.1(5) . .
Zn5 O9 C55 C50 174.3(3) . .
Zn4 O9 C55 C54 162.4(2) . .
Zn5 O9 C55 C54 -5.2(3) . .
C51 C50 C55 O9 175.9(3) . .
C49 C50 C55 O9 -5.3(6) . .
C51 C50 C55 C54 -4.6(5) . .
C49 C50 C55 C54 174.2(3) . .
O10 C54 C55 O9 4.7(5) . .
C53 C54 C55 O9 -173.2(3) . .
O10 C54 C55 C50 -174.8(3) . .
C53 C54 C55 C50 7.3(5) . .
Zn1 O12 C56 O11 -10.0(7) . .
Zn1 O12 C56 C57 171.0(3) . .
Zn4 O11 C56 O12 -14.1(5) . .
Zn4 O11 C56 C57 164.8(3) . .
C62 N6 C58 C59 -0.3(6) . .
Zn5 N6 C58 C59 -174.1(3) . .
N6 C58 C59 C60 1.0(7) . .
C58 C59 C60 C61 -1.6(8) . .
C59 C60 C61 C62 1.4(8) . .
C58 N6 C62 C61 0.1(6) . .
Zn5 N6 C62 C61 173.8(3) . .
C60 C61 C62 N6 -0.7(7) . .
O10 Zn5 N7 C67 -23.8(4) . .
O1 Zn5 N7 C67 -150.3(4) . .
N6 Zn5 N7 C67 96.4(4) . .
O9 Zn5 N7 C67 -5.3(12) . .
N7' Zn5 N7 C67 -108(3) . .
O10 Zn5 N7 C63 155.7(4) . .
O1 Zn5 N7 C63 29.2(4) . .
N6 Zn5 N7 C63 -84.1(4) . .
O9 Zn5 N7 C63 174.2(7) . .
N7' Zn5 N7 C63 71(3) . .
C67 N7 C63 C64 -2.1(8) . .
Zn5 N7 C63 C64 178.4(4) . .
N7 C63 C64 C65 0.8(8) . .
C63 C64 C65 C66 1.3(9) . .
C64 C65 C66 C67 -2.1(9) . .
C63 N7 C67 C66 1.3(8) . .
Zn5 N7 C67 C66 -179.2(4) . .
C65 C66 C67 N7 0.7(8) . .
O10 Zn5 N7' C67' 4.5(14) . .
O1 Zn5 N7' C67' -122.2(14) . .
N6 Zn5 N7' C67' 124.9(14) . .
O9 Zn5 N7' C67' -8(4) . .
N7 Zn5 N7' C67' 100(3) . .
O10 Zn5 N7' C63' 139.6(14) . .
O1 Zn5 N7' C63' 12.9(14) . .
N6 Zn5 N7' C63' -100.0(14) . .
O9 Zn5 N7' C63' 127(2) . .
N7 Zn5 N7' C63' -125(4) . .
C67' N7' C63' C64' -15(4) . .
Zn5 N7' C63' C64' -146.4(19) . .
N7' C63' C64' C65' 2(4) . .
C63' C64' C65' C66' 11(4) . .
C64' C65' C66' C67' -9(4) . .
C63' N7' C67' C66' 17(4) . .
Zn5 N7' C67' C66' 152(2) . .
C65' C66' C67' N7' -5(4) . .
C5S N1S C1S C2S 0.0(6) . .
N1S C1S C2S C3S -0.2(7) . .
C1S C2S C3S C4S 0.0(6) . .
C2S C3S C4S C5S 0.2(6) . .
C1S N1S C5S C4S 0.3(6) . .
C3S C4S C5S N1S -0.4(6) . .
C5T N1T C1T C2T 5.0(16) . .
N1T C1T C2T C3T -5.5(17) . .
C1T C2T C3T C4T -0.3(15) . .
C2T C3T C4T C5T 6.1(16) . .
C1T N1T C5T C4T 1.3(16) . .
C3T C4T C5T N1T -6.7(18) . .
